data_4104968
loop_
_publ_author_name
'Jennifer L. McBee'
'Jose Escalada'
'T. Don Tilley'

_publ_section_title
;
 High Oxidation State Rhodium and Iridium Bis(silyl)dihydride Complexes
 Supported by a Chelating Pyridyl-Pyrrolide Ligand
;
_journal_name_full 'Journal of the American Chemical Society'
_journal_page_first 12703
_journal_page_last 12713
_journal_paper_doi 10.1021/ja9035169
_journal_volume 131
_journal_year 2009
_chemical_formula_moiety 'C53 H53 N2 Rh Si2'
_chemical_formula_sum 'C53 H53 N2 Rh Si2'
_chemical_formula_weight 877.06
_chemical_name_systematic
; 
 ? 
;
_space_group_IT_number 14
_symmetry_cell_setting monoclinic
_symmetry_space_group_name_Hall '-P 2ybc'
_symmetry_space_group_name_H-M 'P 1 21/c 1'
_atom_sites_solution_hydrogens geom
_atom_sites_solution_primary direct
_atom_sites_solution_secondary difmap
_audit_creation_method SHELXL-97
_cell_angle_alpha 90.00
_cell_angle_beta 95.9780(10)
_cell_angle_gamma 90.00
_cell_formula_units_Z 4
_cell_length_a 15.0745(7)
_cell_length_b 13.8810(7)
_cell_length_c 22.1650(10)
_cell_measurement_reflns_used 3409
_cell_measurement_temperature 193(2)
_cell_measurement_theta_max 23.225
_cell_measurement_theta_min 2.436
_cell_volume 4612.8(4)
_computing_structure_refinement 'SHELXL-97 (Sheldrick, 2008)'
_computing_structure_solution 'SHELXS-97 (Sheldrick, 2008)'
_diffrn_ambient_temperature 193(2)
_diffrn_measured_fraction_theta_full 0.964
_diffrn_measured_fraction_theta_max 0.964
_diffrn_measurement_device_type 'Bruker P4'
_diffrn_measurement_method 'omega and phi scans'
_diffrn_radiation_monochromator graphite
_diffrn_radiation_source 'fine-focus sealed tube'
_diffrn_radiation_type MoK\a
_diffrn_radiation_wavelength 0.71070
_diffrn_reflns_av_R_equivalents 0.0453
_diffrn_reflns_av_sigmaI/netI 0.0530
_diffrn_reflns_limit_h_max 17
_diffrn_reflns_limit_h_min -17
_diffrn_reflns_limit_k_max 16
_diffrn_reflns_limit_k_min -12
_diffrn_reflns_limit_l_max 26
_diffrn_reflns_limit_l_min -23
_diffrn_reflns_number 20045
_diffrn_reflns_theta_full 24.74
_diffrn_reflns_theta_max 24.74
_diffrn_reflns_theta_min 1.73
_exptl_absorpt_coefficient_mu 0.459
_exptl_absorpt_correction_T_max 0.9470
_exptl_absorpt_correction_T_min 0.8746
_exptl_absorpt_correction_type multi-scan
_exptl_absorpt_process_details 'sadabs, 2004'
_exptl_crystal_colour red
_exptl_crystal_density_diffrn 1.263
_exptl_crystal_description block
_exptl_crystal_F_000 1832
_exptl_crystal_size_max 0.30
_exptl_crystal_size_mid 0.12
_exptl_crystal_size_min 0.12
_refine_diff_density_max 0.699
_refine_diff_density_min -1.087
_refine_diff_density_rms 0.074
_refine_ls_extinction_method none
_refine_ls_goodness_of_fit_ref 1.019
_refine_ls_hydrogen_treatment constr
_refine_ls_matrix_type full
_refine_ls_number_parameters 529
_refine_ls_number_reflns 7604
_refine_ls_number_restraints 0
_refine_ls_restrained_S_all 1.019
_refine_ls_R_factor_all 0.0540
_refine_ls_R_factor_gt 0.0377
_refine_ls_shift/su_max 0.001
_refine_ls_shift/su_mean 0.000
_refine_ls_structure_factor_coef Fsqd
_refine_ls_weighting_details 'calc w=1/[\s^2^(Fo^2^)+(0.0512P)^2^+3.2380P] where P=(Fo^2^+2Fc^2^)/3'
_refine_ls_weighting_scheme calc
_refine_ls_wR_factor_gt 0.0937
_refine_ls_wR_factor_ref 0.1050
_reflns_number_gt 5897
_reflns_number_total 7604
_reflns_threshold_expression >2sigma(I)
_cod_data_source_file ja9035169_si_005.cif
_cod_data_source_block shelxl
_cod_original_sg_symbol_H-M 'P 21/c'
_cod_database_code 4104968

loop_
_symmetry_equiv_pos_as_xyz
'x, y, z'
'-x, y+1/2, -z+1/2'
'-x, -y, -z'
'x, -y-1/2, z-1/2'

loop_
_atom_site_label
_atom_site_type_symbol
_atom_site_fract_x
_atom_site_fract_y
_atom_site_fract_z
_atom_site_U_iso_or_equiv
_atom_site_adp_type
_atom_site_occupancy
_atom_site_symmetry_multiplicity
_atom_site_calc_flag
_atom_site_refinement_flags
C1 C 0.5988(2) 0.0494(2) 0.43030(14) 0.0274(7) Uani 1 1 d .
H1 H 0.6550 0.0237 0.4415 0.033 Uiso 1 1 calc R
C2 C 0.5261(2) -0.0104(2) 0.42785(17) 0.0385(9) Uani 1 1 d .
H2 H 0.5329 -0.0755 0.4372 0.046 Uiso 1 1 calc R
C3 C 0.4419(2) 0.0280(2) 0.41115(17) 0.0401(9) Uani 1 1 d .
H3 H 0.3919 -0.0115 0.4085 0.048 Uiso 1 1 calc R
C4 C 0.4331(2) 0.1245(2) 0.39856(15) 0.0286(7) Uani 1 1 d .
H4 H 0.3770 0.1513 0.3883 0.034 Uiso 1 1 calc R
C5 C 0.51004(19) 0.1827(2) 0.40134(13) 0.0210(7) Uani 1 1 d .
C6 C 0.50921(19) 0.2833(2) 0.38467(13) 0.0200(6) Uani 1 1 d .
C7 C 0.4397(2) 0.3455(2) 0.36397(14) 0.0235(7) Uani 1 1 d .
C8 C 0.4807(2) 0.4278(2) 0.34294(14) 0.0262(7) Uani 1 1 d .
H8 H 0.4513 0.4810 0.3249 0.031 Uiso 1 1 calc R
C9 C 0.5725(2) 0.4163(2) 0.35357(13) 0.0218(7) Uani 1 1 d .
C10 C 0.3429(2) 0.3377(2) 0.36849(16) 0.0315(8) Uani 1 1 d .
C11 C 0.2834(2) 0.3567(3) 0.3179(2) 0.0553(12) Uani 1 1 d .
H11 H 0.3050 0.3688 0.2808 0.066 Uiso 1 1 calc R
C12 C 0.1935(3) 0.3580(4) 0.3217(3) 0.093(2) Uani 1 1 d .
H12 H 0.1546 0.3700 0.2871 0.112 Uiso 1 1 calc R
C13 C 0.1604(3) 0.3416(3) 0.3760(3) 0.0842(19) Uani 1 1 d .
H13 H 0.0991 0.3436 0.3784 0.101 Uiso 1 1 calc R
C14 C 0.2182(3) 0.3221(3) 0.4276(2) 0.0616(13) Uani 1 1 d .
H14 H 0.1960 0.3110 0.4646 0.074 Uiso 1 1 calc R
C15 C 0.3100(2) 0.3193(3) 0.42325(18) 0.0404(9) Uani 1 1 d .
H15 H 0.3491 0.3049 0.4573 0.049 Uiso 1 1 calc R
C16 C 0.6396(2) 0.4899(2) 0.34235(14) 0.0245(7) Uani 1 1 d .
C17 C 0.6334(2) 0.5372(2) 0.28643(15) 0.0314(8) Uani 1 1 d .
H17 H 0.5885 0.5203 0.2563 0.038 Uiso 1 1 calc R
C18 C 0.6938(3) 0.6093(3) 0.27533(18) 0.0424(9) Uani 1 1 d .
H18 H 0.6889 0.6403 0.2379 0.051 Uiso 1 1 calc R
C19 C 0.7607(3) 0.6348(3) 0.31956(19) 0.0438(10) Uani 1 1 d .
H19 H 0.8018 0.6820 0.3117 0.053 Uiso 1 1 calc R
C20 C 0.7666(2) 0.5902(3) 0.37567(18) 0.0411(9) Uani 1 1 d .
H20 H 0.8111 0.6081 0.4058 0.049 Uiso 1 1 calc R
C21 C 0.7061(2) 0.5185(2) 0.38691(16) 0.0322(8) Uani 1 1 d .
H21 H 0.7102 0.4892 0.4248 0.039 Uiso 1 1 calc R
C22 C 0.8602(2) 0.3723(3) 0.31211(15) 0.0330(8) Uani 1 1 d .
H22 H 0.8197 0.4002 0.3358 0.040 Uiso 1 1 calc R
C23 C 0.9221(2) 0.4309(3) 0.28727(16) 0.0407(9) Uani 1 1 d .
H23 H 0.9229 0.4969 0.2946 0.049 Uiso 1 1 calc R
C24 C 0.9819(2) 0.3905(3) 0.25193(17) 0.0454(10) Uani 1 1 d .
H24 H 1.0228 0.4292 0.2346 0.054 Uiso 1 1 calc R
C25 C 0.9812(2) 0.2922(3) 0.24225(16) 0.0460(10) Uani 1 1 d .
H25 H 1.0224 0.2648 0.2189 0.055 Uiso 1 1 calc R
C26 C 0.9195(2) 0.2335(3) 0.26712(15) 0.0375(9) Uani 1 1 d .
H26 H 0.9199 0.1675 0.2600 0.045 Uiso 1 1 calc R
C27 C 0.8573(2) 0.2723(3) 0.30247(15) 0.0299(8) Uani 1 1 d .
C28 C 0.8082(2) 0.0704(2) 0.34172(13) 0.0263(7) Uani 1 1 d .
C29 C 0.8976(2) 0.0554(3) 0.36394(14) 0.0322(8) Uani 1 1 d .
H29 H 0.9366 0.1075 0.3667 0.039 Uiso 1 1 calc R
C30 C 0.9297(2) -0.0348(3) 0.38194(16) 0.0398(9) Uani 1 1 d .
H30 H 0.9894 -0.0425 0.3964 0.048 Uiso 1 1 calc R
C31 C 0.8732(3) -0.1133(3) 0.37844(16) 0.0420(9) Uani 1 1 d .
H31 H 0.8947 -0.1738 0.3908 0.050 Uiso 1 1 calc R
C32 C 0.7845(2) -0.1019(3) 0.35656(17) 0.0398(9) Uani 1 1 d .
H32 H 0.7461 -0.1545 0.3539 0.048 Uiso 1 1 calc R
C33 C 0.7530(2) -0.0107(2) 0.33845(15) 0.0332(8) Uani 1 1 d .
H33 H 0.6933 -0.0037 0.3237 0.040 Uiso 1 1 calc R
C34 C 0.6764(2) 0.1938(2) 0.25388(13) 0.0248(7) Uani 1 1 d .
C35 C 0.7190(2) 0.1371(3) 0.20454(14) 0.0342(8) Uani 1 1 d .
H35A H 0.7314 0.0724 0.2183 0.051 Uiso 1 1 calc R
H35B H 0.7735 0.1679 0.1965 0.051 Uiso 1 1 calc R
H35C H 0.6786 0.1356 0.1681 0.051 Uiso 1 1 calc R
C36 C 0.5853(2) 0.1491(2) 0.26162(15) 0.0318(8) Uani 1 1 d .
H36A H 0.5493 0.1487 0.2232 0.048 Uiso 1 1 calc R
H36B H 0.5561 0.1864 0.2902 0.048 Uiso 1 1 calc R
H36C H 0.5934 0.0843 0.2762 0.048 Uiso 1 1 calc R
C37 C 0.6586(2) 0.2969(2) 0.23031(14) 0.0321(8) Uani 1 1 d .
H37A H 0.6228 0.2947 0.1919 0.048 Uiso 1 1 calc R
H37B H 0.7143 0.3280 0.2255 0.048 Uiso 1 1 calc R
H37C H 0.6277 0.3324 0.2588 0.048 Uiso 1 1 calc R
C38 C 0.80150(18) 0.1148(2) 0.54609(13) 0.0206(7) Uani 1 1 d .
C39 C 0.8198(2) 0.0291(2) 0.51687(14) 0.0268(7) Uani 1 1 d .
H39 H 0.8258 0.0303 0.4755 0.032 Uiso 1 1 calc R
C40 C 0.8294(2) -0.0576(2) 0.54761(16) 0.0342(8) Uani 1 1 d .
H40 H 0.8427 -0.1133 0.5270 0.041 Uiso 1 1 calc R
C41 C 0.8191(2) -0.0617(2) 0.60882(16) 0.0354(8) Uani 1 1 d .
H41 H 0.8241 -0.1202 0.6294 0.043 Uiso 1 1 calc R
C42 C 0.8012(2) 0.0217(2) 0.63914(15) 0.0301(8) Uani 1 1 d .
H42 H 0.7951 0.0196 0.6805 0.036 Uiso 1 1 calc R
C43 C 0.7923(2) 0.1087(2) 0.60838(14) 0.0263(7) Uani 1 1 d .
H43 H 0.7799 0.1642 0.6294 0.032 Uiso 1 1 calc R
C44 C 0.6891(2) 0.2964(2) 0.53178(13) 0.0217(7) Uani 1 1 d .
C45 C 0.6790(2) 0.3975(2) 0.53288(14) 0.0264(7) Uani 1 1 d .
H45 H 0.7266 0.4367 0.5252 0.032 Uiso 1 1 calc R
C46 C 0.5999(2) 0.4392(2) 0.54509(15) 0.0325(8) Uani 1 1 d .
H46 H 0.5944 0.5060 0.5449 0.039 Uiso 1 1 calc R
C47 C 0.5288(2) 0.3829(2) 0.55765(16) 0.0348(8) Uani 1 1 d .
H47 H 0.4755 0.4116 0.5655 0.042 Uiso 1 1 calc R
C48 C 0.5371(2) 0.2839(2) 0.55861(15) 0.0311(8) Uani 1 1 d .
H48 H 0.4897 0.2456 0.5679 0.037 Uiso 1 1 calc R
C49 C 0.6163(2) 0.2416(2) 0.54557(14) 0.0237(7) Uani 1 1 d .
H49 H 0.6210 0.1748 0.5460 0.028 Uiso 1 1 calc R
C50 C 0.9016(2) 0.2989(2) 0.51771(14) 0.0259(7) Uani 1 1 d .
C51 C 0.9038(2) 0.3996(3) 0.48950(18) 0.0456(10) Uani 1 1 d .
H51A H 0.9636 0.4244 0.4953 0.068 Uiso 1 1 calc R
H51B H 0.8647 0.4416 0.5087 0.068 Uiso 1 1 calc R
H51C H 0.8847 0.3957 0.4469 0.068 Uiso 1 1 calc R
C52 C 0.9283(2) 0.3078(3) 0.58617(16) 0.0414(9) Uani 1 1 d .
H52A H 0.9318 0.2448 0.6041 0.062 Uiso 1 1 calc R
H52B H 0.8845 0.3453 0.6042 0.062 Uiso 1 1 calc R
H52C H 0.9854 0.3389 0.5931 0.062 Uiso 1 1 calc R
C53 C 0.9702(2) 0.2365(3) 0.48962(19) 0.0429(10) Uani 1 1 d .
H53A H 0.9561 0.2345 0.4464 0.064 Uiso 1 1 calc R
H53B H 0.9691 0.1724 0.5057 0.064 Uiso 1 1 calc R
H53C H 1.0286 0.2636 0.4991 0.064 Uiso 1 1 calc R
N1 N 0.59082(15) 0.32717(17) 0.37902(11) 0.0198(5) Uani 1 1 d .
N2 N 0.59196(16) 0.14410(17) 0.41707(11) 0.0213(6) Uani 1 1 d .
Si1 Si 0.76142(6) 0.19629(6) 0.32558(4) 0.0227(2) Uani 1 1 d .
Si2 Si 0.78950(5) 0.23419(6) 0.50574(4) 0.01974(19) Uani 1 1 d .
Rh1 Rh 0.698695(14) 0.247693(16) 0.412392(10) 0.01759(9) Uani 1 1 d .

loop_
_atom_site_aniso_label
_atom_site_aniso_U_11
_atom_site_aniso_U_22
_atom_site_aniso_U_33
_atom_site_aniso_U_23
_atom_site_aniso_U_13
_atom_site_aniso_U_12
C1 0.0262(17) 0.0216(17) 0.0344(19) 0.0041(14) 0.0031(14) 0.0020(14)
C2 0.0327(19) 0.0213(18) 0.061(2) 0.0085(17) 0.0046(18) -0.0058(15)
C3 0.0272(19) 0.0290(19) 0.063(3) 0.0060(18) -0.0001(17) -0.0102(15)
C4 0.0207(16) 0.0287(18) 0.0363(19) 0.0068(15) 0.0033(14) -0.0031(14)
C5 0.0202(15) 0.0244(16) 0.0186(16) 0.0019(13) 0.0022(13) -0.0007(13)
C6 0.0198(15) 0.0207(15) 0.0199(16) 0.0007(12) 0.0044(12) -0.0010(12)
C7 0.0234(16) 0.0224(17) 0.0249(17) -0.0005(13) 0.0028(13) -0.0008(13)
C8 0.0278(17) 0.0228(17) 0.0278(18) 0.0055(14) 0.0021(14) 0.0042(14)
C9 0.0263(16) 0.0192(16) 0.0205(16) 0.0019(12) 0.0060(13) 0.0007(13)
C10 0.0230(17) 0.0209(17) 0.050(2) 0.0032(15) 0.0029(16) 0.0006(14)
C11 0.031(2) 0.054(3) 0.077(3) 0.026(2) -0.012(2) -0.0064(19)
C12 0.025(2) 0.095(4) 0.156(6) 0.066(4) -0.008(3) -0.005(2)
C13 0.021(2) 0.054(3) 0.180(6) 0.026(4) 0.018(3) 0.005(2)
C14 0.043(2) 0.038(2) 0.110(4) -0.006(2) 0.039(3) -0.006(2)
C15 0.033(2) 0.033(2) 0.058(3) -0.0060(18) 0.0169(18) -0.0040(16)
C16 0.0245(16) 0.0207(16) 0.0295(18) 0.0013(14) 0.0083(14) 0.0035(13)
C17 0.0378(19) 0.0241(18) 0.0334(19) 0.0077(15) 0.0084(16) 0.0015(15)
C18 0.055(2) 0.028(2) 0.047(2) 0.0100(17) 0.022(2) -0.0005(18)
C19 0.047(2) 0.0262(19) 0.062(3) 0.0000(19) 0.024(2) -0.0099(17)
C20 0.034(2) 0.031(2) 0.058(3) -0.0055(18) 0.0045(18) -0.0079(16)
C21 0.0349(19) 0.0274(18) 0.035(2) 0.0022(15) 0.0080(16) -0.0026(15)
C22 0.0332(19) 0.040(2) 0.0270(19) 0.0049(15) 0.0058(15) -0.0077(16)
C23 0.036(2) 0.046(2) 0.040(2) 0.0088(18) 0.0054(17) -0.0130(17)
C24 0.027(2) 0.071(3) 0.038(2) 0.017(2) 0.0043(17) -0.0150(19)
C25 0.027(2) 0.083(3) 0.030(2) 0.000(2) 0.0110(16) -0.007(2)
C26 0.0283(19) 0.058(3) 0.0263(19) -0.0082(17) 0.0059(15) -0.0118(17)
C27 0.0264(18) 0.044(2) 0.0199(17) -0.0001(14) 0.0043(14) -0.0077(15)
C28 0.0291(18) 0.0313(19) 0.0197(17) -0.0036(13) 0.0076(14) 0.0035(14)
C29 0.0324(19) 0.038(2) 0.0276(19) -0.0066(15) 0.0069(15) 0.0046(15)
C30 0.032(2) 0.053(3) 0.035(2) -0.0058(17) 0.0050(16) 0.0145(18)
C31 0.052(2) 0.037(2) 0.038(2) -0.0034(17) 0.0096(18) 0.0207(19)
C32 0.045(2) 0.030(2) 0.044(2) -0.0035(17) 0.0049(18) 0.0028(17)
C33 0.0315(19) 0.033(2) 0.036(2) -0.0042(15) 0.0042(15) 0.0047(15)
C34 0.0303(17) 0.0284(18) 0.0168(16) -0.0042(13) 0.0069(13) -0.0039(14)
C35 0.040(2) 0.039(2) 0.0241(18) -0.0074(15) 0.0055(15) -0.0018(17)
C36 0.0357(19) 0.0348(19) 0.0247(18) -0.0036(15) 0.0018(15) -0.0024(15)
C37 0.043(2) 0.0315(19) 0.0217(18) 0.0010(15) 0.0031(15) 0.0000(16)
C38 0.0167(15) 0.0223(16) 0.0226(16) 0.0004(13) 0.0012(12) -0.0021(12)
C39 0.0302(18) 0.0270(18) 0.0235(17) -0.0011(14) 0.0036(14) 0.0015(14)
C40 0.040(2) 0.0215(17) 0.041(2) -0.0008(15) 0.0057(16) 0.0072(15)
C41 0.038(2) 0.0264(19) 0.041(2) 0.0110(16) 0.0022(16) -0.0009(15)
C42 0.0329(18) 0.0327(19) 0.0247(18) 0.0060(15) 0.0021(14) -0.0031(15)
C43 0.0276(17) 0.0258(17) 0.0258(17) -0.0018(14) 0.0045(14) -0.0013(14)
C44 0.0297(17) 0.0233(16) 0.0123(15) -0.0002(12) 0.0032(13) 0.0000(14)
C45 0.0348(18) 0.0223(17) 0.0232(17) 0.0004(13) 0.0087(14) -0.0005(14)
C46 0.042(2) 0.0220(17) 0.034(2) 0.0017(15) 0.0072(16) 0.0092(15)
C47 0.0312(19) 0.035(2) 0.038(2) -0.0054(16) 0.0054(16) 0.0099(16)
C48 0.0247(17) 0.0344(19) 0.035(2) -0.0061(15) 0.0056(15) -0.0016(15)
C49 0.0255(16) 0.0217(16) 0.0245(17) -0.0015(13) 0.0056(13) 0.0007(13)
C50 0.0238(16) 0.0256(17) 0.0280(18) -0.0008(14) 0.0012(14) -0.0049(14)
C51 0.038(2) 0.038(2) 0.059(3) 0.0109(19) -0.0049(19) -0.0176(17)
C52 0.035(2) 0.053(2) 0.036(2) -0.0071(18) -0.0018(16) -0.0131(18)
C53 0.029(2) 0.049(2) 0.053(3) -0.0077(19) 0.0143(18) -0.0097(17)
N1 0.0223(13) 0.0175(13) 0.0202(13) 0.0019(10) 0.0053(11) -0.0008(10)
N2 0.0239(13) 0.0192(13) 0.0214(14) -0.0011(11) 0.0055(11) -0.0024(11)
Si1 0.0234(4) 0.0254(5) 0.0203(5) -0.0030(4) 0.0061(4) -0.0028(4)
Si2 0.0205(4) 0.0185(4) 0.0206(4) -0.0008(3) 0.0043(3) -0.0022(3)
Rh1 0.01732(14) 0.01748(14) 0.01854(15) 0.00045(10) 0.00458(10) -0.00069(9)

loop_
_atom_type_symbol
_atom_type_description
_atom_type_scat_dispersion_real
_atom_type_scat_dispersion_imag
_atom_type_scat_source
C C 0.0033 0.0016 'International Tables Vol C Tables 4.2.6.8 and 6.1.1.4'
H H 0.0000 0.0000 'International Tables Vol C Tables 4.2.6.8 and 6.1.1.4'
N N 0.0061 0.0033 'International Tables Vol C Tables 4.2.6.8 and 6.1.1.4'
Si Si 0.0817 0.0704 'International Tables Vol C Tables 4.2.6.8 and 6.1.1.4'
Rh Rh -1.1178 0.9187 'International Tables Vol C Tables 4.2.6.8 and 6.1.1.4'

loop_
_geom_angle_atom_site_label_1
_geom_angle_atom_site_label_2
_geom_angle_atom_site_label_3
_geom_angle
N2 C1 C2 122.6(3)
N2 C1 H1 118.7
C2 C1 H1 118.7
C1 C2 C3 118.7(3)
C1 C2 H2 120.6
C3 C2 H2 120.6
C4 C3 C2 119.7(3)
C4 C3 H3 120.1
C2 C3 H3 120.1
C3 C4 C5 119.2(3)
C3 C4 H4 120.4
C5 C4 H4 120.4
N2 C5 C4 120.5(3)
N2 C5 C6 115.5(2)
C4 C5 C6 123.9(3)
N1 C6 C7 109.9(3)
N1 C6 C5 117.6(2)
C7 C6 C5 131.9(3)
C6 C7 C8 105.8(3)
C6 C7 C10 130.1(3)
C8 C7 C10 123.7(3)
C9 C8 C7 108.4(3)
C9 C8 H8 125.8
C7 C8 H8 125.8
N1 C9 C8 109.0(3)
N1 C9 C16 125.4(3)
C8 C9 C16 125.5(3)
C15 C10 C11 119.0(3)
C15 C10 C7 121.3(3)
C11 C10 C7 119.5(3)
C12 C11 C10 121.0(5)
C12 C11 H11 119.5
C10 C11 H11 119.5
C11 C12 C13 120.4(5)
C11 C12 H12 119.8
C13 C12 H12 119.8
C12 C13 C14 120.0(4)
C12 C13 H13 120.0
C14 C13 H13 120.0
C13 C14 C15 119.3(4)
C13 C14 H14 120.4
C15 C14 H14 120.4
C10 C15 C14 120.2(4)
C10 C15 H15 119.9
C14 C15 H15 119.9
C21 C16 C17 118.2(3)
C21 C16 C9 122.3(3)
C17 C16 C9 119.4(3)
C18 C17 C16 120.7(3)
C18 C17 H17 119.7
C16 C17 H17 119.7
C19 C18 C17 120.2(3)
C19 C18 H18 119.9
C17 C18 H18 119.9
C18 C19 C20 119.9(3)
C18 C19 H19 120.1
C20 C19 H19 120.1
C19 C20 C21 120.0(4)
C19 C20 H20 120.0
C21 C20 H20 120.0
C20 C21 C16 121.0(3)
C20 C21 H21 119.5
C16 C21 H21 119.5
C23 C22 C27 121.9(3)
C23 C22 H22 119.0
C27 C22 H22 119.0
C24 C23 C22 119.5(4)
C24 C23 H23 120.2
C22 C23 H23 120.2
C23 C24 C25 119.8(3)
C23 C24 H24 120.1
C25 C24 H24 120.1
C24 C25 C26 120.7(4)
C24 C25 H25 119.6
C26 C25 H25 119.6
C25 C26 C27 121.0(4)
C25 C26 H26 119.5
C27 C26 H26 119.5
C26 C27 C22 117.1(3)
C26 C27 Si1 120.9(3)
C22 C27 Si1 121.3(2)
C33 C28 C29 116.4(3)
C33 C28 Si1 121.5(2)
C29 C28 Si1 121.8(3)
C30 C29 C28 122.0(3)
C30 C29 H29 119.0
C28 C29 H29 119.0
C31 C30 C29 120.2(3)
C31 C30 H30 119.9
C29 C30 H30 119.9
C30 C31 C32 119.8(3)
C30 C31 H31 120.1
C32 C31 H31 120.1
C31 C32 C33 119.5(3)
C31 C32 H32 120.2
C33 C32 H32 120.2
C32 C33 C28 122.2(3)
C32 C33 H33 118.9
C28 C33 H33 118.9
C36 C34 C37 106.7(3)
C36 C34 C35 108.5(3)
C37 C34 C35 107.8(3)
C36 C34 Si1 116.1(2)
C37 C34 Si1 109.8(2)
C35 C34 Si1 107.6(2)
C34 C35 H35A 109.5
C34 C35 H35B 109.5
H35A C35 H35B 109.5
C34 C35 H35C 109.5
H35A C35 H35C 109.5
H35B C35 H35C 109.5
C34 C36 H36A 109.5
C34 C36 H36B 109.5
H36A C36 H36B 109.5
C34 C36 H36C 109.5
H36A C36 H36C 109.5
H36B C36 H36C 109.5
C34 C37 H37A 109.5
C34 C37 H37B 109.5
H37A C37 H37B 109.5
C34 C37 H37C 109.5
H37A C37 H37C 109.5
H37B C37 H37C 109.5
C39 C38 C43 116.7(3)
C39 C38 Si2 122.9(2)
C43 C38 Si2 120.4(2)
C40 C39 C38 121.9(3)
C40 C39 H39 119.0
C38 C39 H39 119.0
C41 C40 C39 120.2(3)
C41 C40 H40 119.9
C39 C40 H40 119.9
C42 C41 C40 119.4(3)
C42 C41 H41 120.3
C40 C41 H41 120.3
C41 C42 C43 120.4(3)
C41 C42 H42 119.8
C43 C42 H42 119.8
C42 C43 C38 121.5(3)
C42 C43 H43 119.3
C38 C43 H43 119.3
C49 C44 C45 116.8(3)
C49 C44 Si2 119.5(2)
C45 C44 Si2 123.5(2)
C46 C45 C44 121.2(3)
C46 C45 H45 119.4
C44 C45 H45 119.4
C45 C46 C47 120.6(3)
C45 C46 H46 119.7
C47 C46 H46 119.7
C46 C47 C48 119.9(3)
C46 C47 H47 120.1
C48 C47 H47 120.1
C47 C48 C49 119.7(3)
C47 C48 H48 120.1
C49 C48 H48 120.1
C48 C49 C44 121.9(3)
C48 C49 H49 119.1
C44 C49 H49 119.1
C53 C50 C51 107.7(3)
C53 C50 C52 109.2(3)
C51 C50 C52 108.4(3)
C53 C50 Si2 107.7(2)
C51 C50 Si2 115.4(2)
C52 C50 Si2 108.3(2)
C50 C51 H51A 109.5
C50 C51 H51B 109.5
H51A C51 H51B 109.5
C50 C51 H51C 109.5
H51A C51 H51C 109.5
H51B C51 H51C 109.5
C50 C52 H52A 109.5
C50 C52 H52B 109.5
H52A C52 H52B 109.5
C50 C52 H52C 109.5
H52A C52 H52C 109.5
H52B C52 H52C 109.5
C50 C53 H53A 109.5
C50 C53 H53B 109.5
H53A C53 H53B 109.5
C50 C53 H53C 109.5
H53A C53 H53C 109.5
H53B C53 H53C 109.5
C9 N1 C6 106.8(2)
C9 N1 Rh1 138.9(2)
C6 N1 Rh1 114.21(18)
C1 N2 C5 119.1(3)
C1 N2 Rh1 128.1(2)
C5 N2 Rh1 112.70(19)
C27 Si1 C28 106.41(15)
C27 Si1 C34 104.22(14)
C28 Si1 C34 109.78(14)
C27 Si1 Rh1 115.81(11)
C28 Si1 Rh1 107.37(9)
C34 Si1 Rh1 113.00(10)
C38 Si2 C44 107.36(13)
C38 Si2 C50 107.96(13)
C44 Si2 C50 118.01(14)
C38 Si2 Rh1 120.21(9)
C44 Si2 Rh1 79.72(9)
C50 Si2 Rh1 120.51(10)
N1 Rh1 N2 78.96(9)
N1 Rh1 Si1 103.99(7)
N2 Rh1 Si1 101.67(7)
N1 Rh1 Si2 136.62(7)
N2 Rh1 Si2 105.68(7)
Si1 Rh1 Si2 116.62(3)

loop_
_geom_bond_atom_site_label_1
_geom_bond_atom_site_label_2
_geom_bond_distance
C1 N2 1.348(4)
C1 C2 1.372(4)
C1 H1 0.9300
C2 C3 1.390(5)
C2 H2 0.9300
C3 C4 1.372(5)
C3 H3 0.9300
C4 C5 1.409(4)
C4 H4 0.9300
C5 N2 1.358(4)
C5 C6 1.445(4)
C6 N1 1.390(4)
C6 C7 1.397(4)
C7 C8 1.401(4)
C7 C10 1.478(4)
C8 C9 1.389(4)
C8 H8 0.9300
C9 N1 1.376(4)
C9 C16 1.476(4)
C10 C15 1.382(5)
C10 C11 1.387(5)
C11 C12 1.366(6)
C11 H11 0.9300
C12 C13 1.371(8)
C12 H12 0.9300
C13 C14 1.390(7)
C13 H13 0.9300
C14 C15 1.399(5)
C14 H14 0.9300
C15 H15 0.9300
C16 C21 1.390(4)
C16 C17 1.397(4)
C17 C18 1.392(5)
C17 H17 0.9300
C18 C19 1.378(5)
C18 H18 0.9300
C19 C20 1.384(5)
C19 H19 0.9300
C20 C21 1.390(5)
C20 H20 0.9300
C21 H21 0.9300
C22 C23 1.393(5)
C22 C27 1.405(5)
C22 H22 0.9300
C23 C24 1.375(5)
C23 H23 0.9300
C24 C25 1.381(6)
C24 H24 0.9300
C25 C26 1.392(5)
C25 H25 0.9300
C26 C27 1.392(5)
C26 H26 0.9300
C27 Si1 1.902(3)
C28 C33 1.398(5)
C28 C29 1.401(4)
C28 Si1 1.904(3)
C29 C30 1.386(5)
C29 H29 0.9300
C30 C31 1.380(5)
C30 H30 0.9300
C31 C32 1.383(5)
C31 H31 0.9300
C32 C33 1.396(5)
C32 H32 0.9300
C33 H33 0.9300
C34 C36 1.533(4)
C34 C37 1.538(5)
C34 C35 1.541(4)
C34 Si1 1.935(3)
C35 H35A 0.9600
C35 H35B 0.9600
C35 H35C 0.9600
C36 H36A 0.9600
C36 H36B 0.9600
C36 H36C 0.9600
C37 H37A 0.9600
C37 H37B 0.9600
C37 H37C 0.9600
C38 C39 1.396(4)
C38 C43 1.405(4)
C38 Si2 1.883(3)
C39 C40 1.383(4)
C39 H39 0.9300
C40 C41 1.383(5)
C40 H40 0.9300
C41 C42 1.379(5)
C41 H41 0.9300
C42 C43 1.386(4)
C42 H42 0.9300
C43 H43 0.9300
C44 C49 1.395(4)
C44 C45 1.412(4)
C44 Si2 1.885(3)
C45 C46 1.377(4)
C45 H45 0.9300
C46 C47 1.378(5)
C46 H46 0.9300
C47 C48 1.380(5)
C47 H47 0.9300
C48 C49 1.388(4)
C48 H48 0.9300
C49 H49 0.9300
C50 C53 1.530(5)
C50 C51 1.533(5)
C50 C52 1.534(5)
C50 Si2 1.907(3)
C51 H51A 0.9600
C51 H51B 0.9600
C51 H51C 0.9600
C52 H52A 0.9600
C52 H52B 0.9600
C52 H52C 0.9600
C53 H53A 0.9600
C53 H53B 0.9600
C53 H53C 0.9600
N1 Rh1 2.039(2)
N2 Rh1 2.168(2)
Si1 Rh1 2.3420(9)
Si2 Rh1 2.3664(9)
